data_7243853
loop_
_publ_author_name
'Aksenov, Alexander V.'
'Aksenov, Nicolai A.'
'Kirilov, Nikita K.'
'Skomorokhov, Anton A.'
'Aksenov, Dmitrii A.'
'Kurenkov, Igor A.'
'Sorokina, Elena A.'
'Nobi, Mezvah A.'
'Rubin, Michael'

_publ_section_title
;
 Does electrophilic activation of nitroalkanes in polyphosphoric acid
 involve formation of nitrile oxides?
;
_journal_issue 57
_journal_name_full 'RSC Advances'
_journal_page_first 35937
_journal_page_last 35945
_journal_paper_doi 10.1039/D1RA06503C
_journal_volume 11
_journal_year 2021
_chemical_formula_moiety 'C16 H10 F N O2'
_chemical_formula_sum 'C16 H10 F N O2'
_chemical_formula_weight 267.25
_space_group_crystal_system monoclinic
_space_group_IT_number 14
_space_group_name_Hall '-P 2yn'
_space_group_name_H-M_alt 'P 1 21/n 1'
_atom_sites_solution_hydrogens geom
_atom_sites_solution_primary dual
_audit_creation_date 2021-07-28
_audit_creation_method
;
Olex2 1.3
(compiled 2020.11.12 svn.r5f609507 for OlexSys, GUI svn.r6272)
;
_audit_update_record
;
2021-07-27 deposited with the CCDC.	2021-10-27 downloaded from the CCDC.
;
_cell_angle_alpha 90
_cell_angle_beta 95.1230(19)
_cell_angle_gamma 90
_cell_formula_units_Z 4
_cell_length_a 5.77617(12)
_cell_length_b 28.7775(6)
_cell_length_c 7.41435(13)
_cell_measurement_reflns_used 7990
_cell_measurement_temperature 100.00(10)
_cell_measurement_theta_max 75.8930
_cell_measurement_theta_min 4.5550
_cell_volume 1227.52(4)
_computing_cell_refinement 'CrysAlisPro 1.171.40.67a (Rigaku OD, 2019)'
_computing_data_collection 'CrysAlisPro 1.171.40.67a (Rigaku OD, 2019)'
_computing_data_reduction 'CrysAlisPro 1.171.40.67a (Rigaku OD, 2019)'
_computing_molecular_graphics 'Olex2 1.3 (Dolomanov et al., 2009)'
_computing_publication_material 'Olex2 1.3 (Dolomanov et al., 2009)'
_computing_structure_refinement 'SHELXL 2018/3 (Sheldrick, 2015)'
_computing_structure_solution 'SHELXD  (Sheldrick, 2008)'
_diffrn_ambient_environment N~2~
_diffrn_ambient_temperature 100.00(10)
_diffrn_detector 'CCD plate'
_diffrn_detector_area_resol_mean 5.2529
_diffrn_detector_type AtlasS2
_diffrn_measured_fraction_theta_full 0.999
_diffrn_measured_fraction_theta_max 0.996
_diffrn_measurement_details
;
List of Runs (angles in degrees, time in seconds):

  # Type    Start    End  Width  t~exp~   \w     \q     \k     \f   Frames
#--------------------------------------------------------------------------
  1  \w   -121.00   0.00   1.00    1.00    --  -41.35 -19.00 -60.00  121
  2  \w      6.00  82.00   1.00    1.00    --   41.35 -99.00-180.00   76
  3  \w     27.00  97.00   1.00    1.00    --   41.35-125.00   0.00   70
  4  \w     36.00 140.00   1.00    1.00    --  112.00 -30.00-120.00  104
  5  \w     30.00 106.00   1.00    1.00    --  112.00 -95.00  60.00   76
  6  \w     36.00 109.00   1.00    1.00    --  112.00-111.00 150.00   73
  7  \w     61.00 146.00   1.00    1.00    --  112.00 178.00 -60.00   85
  8  \w     36.00 109.00   1.00    1.00    --  112.00-111.00  60.00   73
  9  \w     36.00 109.00   1.00    1.00    --  112.00-111.00  30.00   73
 10  \w     36.00 109.00   1.00    1.00    --  112.00-111.00-150.00   73
 11  \w     36.00 109.00   1.00    1.00    --  112.00-111.00 120.00   73
 12  \w     39.00 138.00   1.00    1.00    --  112.00 -45.00  30.00   99
 13  \w     36.00 109.00   1.00    1.00    --  112.00-111.00-180.00   73
 14  \w     59.00 178.00   1.00    1.00    --  112.00  15.00 -30.00  119
 15  \w     83.00 178.00   1.00    1.00    --  112.00  61.00-150.00   95
 16  \w     36.00 145.00   1.00    1.00    --  112.00 -77.00-150.00  109
 17  \w     84.00 178.00   1.00    1.00    --  112.00  30.00-120.00   94
 18  \w    104.00 178.00   1.00    1.00    --  112.00 111.00 150.00   74
 19  \w     69.00 138.00   1.00    1.00    --  112.00 178.00-150.00   69
 20  \w    107.00 172.00   1.00    1.00    --  112.00 111.00  30.00   65
;
_diffrn_measurement_device 'four-circle diffractometer'
_diffrn_measurement_device_type 'SuperNova, Dual, Cu at home/near, AtlasS2'
_diffrn_measurement_method '\w scans'
_diffrn_orient_matrix_type 'CrysAlisPro convention (1999,Acta A55,543-557)'
_diffrn_orient_matrix_UB_11 0.2169299000
_diffrn_orient_matrix_UB_12 -0.0313253000
_diffrn_orient_matrix_UB_13 0.0092151000
_diffrn_orient_matrix_UB_21 0.1569269000
_diffrn_orient_matrix_UB_22 0.0433797000
_diffrn_orient_matrix_UB_23 0.0139656000
_diffrn_orient_matrix_UB_31 0.0038736000
_diffrn_orient_matrix_UB_32 -0.0015630000
_diffrn_orient_matrix_UB_33 0.2079661000
_diffrn_radiation_monochromator mirror
_diffrn_radiation_probe x-ray
_diffrn_radiation_type 'Cu K\a'
_diffrn_radiation_wavelength 1.54184
_diffrn_reflns_av_R_equivalents 0.0452
_diffrn_reflns_av_unetI/netI 0.0238
_diffrn_reflns_Laue_measured_fraction_full 0.999
_diffrn_reflns_Laue_measured_fraction_max 0.996
_diffrn_reflns_limit_h_max 7
_diffrn_reflns_limit_h_min -7
_diffrn_reflns_limit_k_max 36
_diffrn_reflns_limit_k_min -35
_diffrn_reflns_limit_l_max 9
_diffrn_reflns_limit_l_min -6
_diffrn_reflns_number 12715
_diffrn_reflns_point_group_measured_fraction_full 0.999
_diffrn_reflns_point_group_measured_fraction_max 0.996
_diffrn_reflns_theta_full 67.684
_diffrn_reflns_theta_max 76.239
_diffrn_reflns_theta_min 6.151
_diffrn_source 'micro-focus sealed X-ray tube'
_diffrn_source_type 'SuperNova (Cu) X-ray Source'
_exptl_absorpt_coefficient_mu 0.888
_exptl_absorpt_correction_T_max 0.907
_exptl_absorpt_correction_T_min 0.693
_exptl_absorpt_correction_type analytical
_exptl_absorpt_process_details
;
CrysAlisPro 1.171.40.67a (Rigaku Oxford Diffraction, 2019)
Analytical numeric absorption correction using a multifaceted crystal
			model based on expressions derived by R.C. Clark & J.S. Reid.
(Clark, R. C. & Reid, J. S. (1995). Acta Cryst. A51, 887-897)
Empirical absorption correction using spherical harmonics,
 implemented in SCALE3 ABSPACK scaling algorithm.
;
_exptl_crystal_colour 'clear light colourless'
_exptl_crystal_colour_lustre clear
_exptl_crystal_colour_modifier light
_exptl_crystal_colour_primary colourless
_exptl_crystal_density_diffrn 1.446
_exptl_crystal_description prism
_exptl_crystal_F_000 552
_exptl_crystal_preparation 'Crystallized by slow evaporation of saturated solution in EtOAc.'
_exptl_crystal_recrystallization_method 'Prepared by cycloaddition reaction in PPA.'
_exptl_crystal_size_max 0.576
_exptl_crystal_size_mid 0.289
_exptl_crystal_size_min 0.124
_refine_diff_density_max 0.378
_refine_diff_density_min -0.310
_refine_diff_density_rms 0.061
_refine_ls_extinction_method none
_refine_ls_goodness_of_fit_ref 1.072
_refine_ls_hydrogen_treatment constr
_refine_ls_matrix_type full
_refine_ls_number_parameters 169
_refine_ls_number_reflns 2566
_refine_ls_number_restraints 0
_refine_ls_restrained_S_all 1.072
_refine_ls_R_factor_all 0.0533
_refine_ls_R_factor_gt 0.0513
_refine_ls_shift/su_max 0.001
_refine_ls_shift/su_mean 0.000
_refine_ls_structure_factor_coef Fsqd
_refine_ls_weighting_details 'w=1/[\s^2^(Fo^2^)+(0.0730P)^2^+0.8486P] where P=(Fo^2^+2Fc^2^)/3'
_refine_ls_weighting_scheme calc
_refine_ls_wR_factor_gt 0.1360
_refine_ls_wR_factor_ref 0.1374
_reflns_Friedel_coverage 0.000
_reflns_number_gt 2438
_reflns_number_total 2566
_reflns_threshold_expression 'I > 2\s(I)'
_cod_data_source_file d1ra06503c2.cif
_cod_data_source_block anna_kur182_3
_cod_database_code 7243853
_shelx_shelxl_version_number 2018/3
_publ_section_exptl
;
Any special experimental details
;
_chemical_oxdiff_formula C16H10FNO2
_shelx_space_group_comment
;
The symmetry employed for this shelxl refinement is uniquely defined
by the following loop, which should always be used as a source of
symmetry information in preference to the above space-group names.
They are only intended as comments.
;
_reflns_odcompleteness_completeness 98.18
_reflns_odcompleteness_iscentric 1
_reflns_odcompleteness_theta 77.17
_olex2_refinement_description
;
1. Fixed Uiso
 At 1.2 times of:
  All C(H) groups
2.a Aromatic/amide H refined with riding coordinates:
 C2(H2), C16(H16), C15(H15), C14(H14), C13(H13), C12(H12), C10(H10), C9(H9),
 C7(H7), C6(H6)
2.b Fitted hexagon refined as free rotating group:
 C11(C16,C15,C14,C13,C12)
;
_smtbx_masks_void_probe_radius 1.2
_smtbx_masks_void_truncation_radius 1.2
_olex2_date_sample_data_collection 2021-07-03
_olex2_exptl_crystal_mounting_method 'Mounted on the glass stick by acrylic glue.'
_olex2_submission_special_instructions 'No special instructions were received'
_oxdiff_exptl_absorpt_empirical_details
;
Empirical correction (ABSPACK) includes:
- Absorption correction using spherical harmonics
- Frame scaling
;
_oxdiff_exptl_absorpt_empirical_full_max 1.761
_oxdiff_exptl_absorpt_empirical_full_min 0.537

loop_
_space_group_symop_operation_xyz
'x, y, z'
'-x+1/2, y+1/2, -z+1/2'
'-x, -y, -z'
'x-1/2, -y-1/2, z-1/2'

loop_
_atom_site_label
_atom_site_type_symbol
_atom_site_fract_x
_atom_site_fract_y
_atom_site_fract_z
_atom_site_U_iso_or_equiv
_atom_site_adp_type
_atom_site_occupancy
_atom_site_site_symmetry_order
_atom_site_calc_flag
_atom_site_refinement_flags_posn
_atom_site_refinement_flags_adp
_atom_site_refinement_flags_occupancy
_atom_site_disorder_assembly
_atom_site_disorder_group
F1 F 1.45768(19) 0.31894(4) 0.53795(14) 0.0286(3) Uani 1 1 d . . . . .
O2 O 0.7051(2) 0.44710(4) 0.13422(16) 0.0230(3) Uani 1 1 d . . . . .
O1 O 1.1058(2) 0.57648(4) 0.26466(16) 0.0209(3) Uani 1 1 d . . . . .
N1 N 1.1294(3) 0.52889(5) 0.29876(19) 0.0216(3) Uani 1 1 d . . . . .
C4 C 0.8893(3) 0.45878(5) 0.2164(2) 0.0166(3) Uani 1 1 d . . . . .
C8 C 1.3225(3) 0.35350(6) 0.4622(2) 0.0204(3) Uani 1 1 d . . . . .
C2 C 0.7877(3) 0.54355(5) 0.1330(2) 0.0172(3) Uani 1 1 d . . . . .
H2 H 0.644004 0.538607 0.068825 0.021 Uiso 1 1 calc R U . . .
C3 C 0.9396(3) 0.50997(5) 0.21949(19) 0.0163(3) Uani 1 1 d . . . . .
C11 C 0.84821(17) 0.63290(2) 0.11546(13) 0.0167(3) Uani 1 1 d G . . . .
C16 C 1.01543(14) 0.66729(3) 0.14925(13) 0.0196(3) Uani 1 1 d G . . . .
H16 H 1.160273 0.659805 0.206840 0.023 Uiso 1 1 calc R U . . .
C15 C 0.96615(16) 0.71287(3) 0.09698(14) 0.0215(3) Uani 1 1 d G . . . .
H15 H 1.078028 0.735882 0.119586 0.026 Uiso 1 1 calc R U . . .
C14 C 0.74966(18) 0.72406(2) 0.01091(14) 0.0214(4) Uani 1 1 d G . . . .
H14 H 0.716690 0.754553 -0.024069 0.026 Uiso 1 1 calc R U . . .
C13 C 0.58244(14) 0.68966(3) -0.02289(14) 0.0216(3) Uani 1 1 d G . . . .
H13 H 0.437594 0.697148 -0.080473 0.026 Uiso 1 1 calc R U . . .
C12 C 0.63171(15) 0.64408(3) 0.02939(14) 0.0193(3) Uani 1 1 d G . . . .
H12 H 0.519835 0.621071 0.006780 0.023 Uiso 1 1 calc R U . . .
C10 C 1.2707(3) 0.43331(5) 0.3866(2) 0.0181(3) Uani 1 1 d . . . . .
H10 H 1.326484 0.463627 0.387007 0.022 Uiso 1 1 calc R U . . .
C1 C 0.8998(3) 0.58440(5) 0.16536(19) 0.0163(3) Uani 1 1 d . . . . .
C9 C 1.4093(3) 0.39796(6) 0.4662(2) 0.0207(3) Uani 1 1 d . . . . .
H9 H 1.557231 0.404314 0.520683 0.025 Uiso 1 1 calc R U . . .
C7 C 1.1029(3) 0.34207(5) 0.3839(2) 0.0203(3) Uani 1 1 d . . . . .
H7 H 1.049001 0.311620 0.384140 0.024 Uiso 1 1 calc R U . . .
C5 C 1.0482(3) 0.42342(5) 0.30618(19) 0.0163(3) Uani 1 1 d . . . . .
C6 C 0.9665(3) 0.37744(5) 0.3054(2) 0.0188(3) Uani 1 1 d . . . . .
H6 H 0.818786 0.370687 0.251362 0.023 Uiso 1 1 calc R U . . .

loop_
_atom_site_aniso_label
_atom_site_aniso_U_11
_atom_site_aniso_U_22
_atom_site_aniso_U_33
_atom_site_aniso_U_23
_atom_site_aniso_U_13
_atom_site_aniso_U_12
F1 0.0343(6) 0.0212(5) 0.0287(5) 0.0014(4) -0.0056(4) 0.0096(4)
O2 0.0212(6) 0.0194(6) 0.0273(6) 0.0014(4) -0.0044(5) -0.0027(4)
O1 0.0227(6) 0.0142(5) 0.0240(6) 0.0012(4) -0.0071(5) -0.0012(4)
N1 0.0262(7) 0.0137(6) 0.0238(7) 0.0007(5) -0.0042(5) -0.0014(5)
C4 0.0187(7) 0.0177(7) 0.0137(7) -0.0005(5) 0.0028(5) -0.0015(6)
C8 0.0281(9) 0.0190(8) 0.0140(7) 0.0002(6) 0.0008(6) 0.0080(6)
C2 0.0197(7) 0.0172(7) 0.0147(7) 0.0003(5) 0.0012(5) -0.0001(6)
C3 0.0197(7) 0.0178(7) 0.0114(7) -0.0008(5) 0.0021(5) 0.0000(6)
C11 0.0219(8) 0.0162(7) 0.0123(7) -0.0004(5) 0.0030(6) 0.0001(6)
C16 0.0205(8) 0.0211(8) 0.0168(7) 0.0001(6) 0.0003(6) -0.0011(6)
C15 0.0268(8) 0.0176(7) 0.0202(8) -0.0013(6) 0.0019(6) -0.0046(6)
C14 0.0293(9) 0.0156(7) 0.0197(8) 0.0008(6) 0.0035(6) 0.0022(6)
C13 0.0219(8) 0.0208(8) 0.0221(8) 0.0009(6) 0.0016(6) 0.0026(6)
C12 0.0205(8) 0.0178(7) 0.0197(7) -0.0013(6) 0.0023(6) -0.0017(6)
C10 0.0209(8) 0.0171(7) 0.0164(7) -0.0020(5) 0.0011(6) -0.0005(6)
C1 0.0181(7) 0.0192(8) 0.0115(6) -0.0005(5) 0.0011(5) 0.0004(6)
C9 0.0217(8) 0.0228(8) 0.0173(7) -0.0027(6) -0.0008(6) 0.0025(6)
C7 0.0275(8) 0.0160(7) 0.0178(7) -0.0002(6) 0.0037(6) -0.0007(6)
C5 0.0207(8) 0.0171(7) 0.0113(6) -0.0008(5) 0.0026(5) 0.0003(6)
C6 0.0219(8) 0.0185(8) 0.0163(7) -0.0014(6) 0.0022(6) -0.0014(6)

loop_
_atom_type_symbol
_atom_type_description
_atom_type_scat_dispersion_real
_atom_type_scat_dispersion_imag
_atom_type_scat_source
C C 0.0181 0.0091 'International Tables Vol C Tables 4.2.6.8 and 6.1.1.4'
H H 0.0000 0.0000 'International Tables Vol C Tables 4.2.6.8 and 6.1.1.4'
F F 0.0727 0.0534 'International Tables Vol C Tables 4.2.6.8 and 6.1.1.4'
N N 0.0311 0.0180 'International Tables Vol C Tables 4.2.6.8 and 6.1.1.4'
O O 0.0492 0.0322 'International Tables Vol C Tables 4.2.6.8 and 6.1.1.4'

loop_
_exptl_crystal_face_index_h
_exptl_crystal_face_index_k
_exptl_crystal_face_index_l
_exptl_crystal_face_perp_dist
-2 10 4 0.2472
1 18 0 0.1122
-4 2 0 0.1293
0 0 5 0.2660
0 1 -5 0.2869
4 5 0 0.1615
0 19 0 0.0860
3 -4 -3 0.2297
4 2 0 0.1444
-2 -2 4 0.2318
3 11 -1 0.1551
4 -6 0 0.1558
-4 6 0 0.1599
2 10 -4 0.2246
0 -19 0 0.0305
-1 18 0 0.1066

loop_
_geom_angle_atom_site_label_1
_geom_angle_atom_site_label_2
_geom_angle_atom_site_label_3
_geom_angle
_geom_angle_site_symmetry_1
_geom_angle_site_symmetry_3
_geom_angle_publ_flag
C1 O1 N1 109.17(12) . . ?
C3 N1 O1 105.15(12) . . ?
O2 C4 C3 115.81(14) . . ?
O2 C4 C5 120.59(14) . . ?
C5 C4 C3 123.60(14) . . ?
F1 C8 C9 118.64(15) . . ?
F1 C8 C7 118.11(15) . . ?
C9 C8 C7 123.25(15) . . ?
C3 C2 H2 127.9 . . ?
C1 C2 H2 127.9 . . ?
C1 C2 C3 104.16(14) . . ?
N1 C3 C4 124.47(14) . . ?
N1 C3 C2 112.15(14) . . ?
C2 C3 C4 123.37(14) . . ?
C16 C11 C12 120.0 . . ?
C16 C11 C1 120.64(9) . . ?
C12 C11 C1 119.34(9) . . ?
C11 C16 H16 120.0 . . ?
C11 C16 C15 120.0 . . ?
C15 C16 H16 120.0 . . ?
C16 C15 H15 120.0 . . ?
C14 C15 C16 120.0 . . ?
C14 C15 H15 120.0 . . ?
C15 C14 H14 120.0 . . ?
C15 C14 C13 120.0 . . ?
C13 C14 H14 120.0 . . ?
C14 C13 H13 120.0 . . ?
C14 C13 C12 120.0 . . ?
C12 C13 H13 120.0 . . ?
C11 C12 H12 120.0 . . ?
C13 C12 C11 120.0 . . ?
C13 C12 H12 120.0 . . ?
C9 C10 H10 119.9 . . ?
C9 C10 C5 120.29(15) . . ?
C5 C10 H10 119.9 . . ?
O1 C1 C11 116.33(12) . . ?
C2 C1 O1 109.37(13) . . ?
C2 C1 C11 134.30(14) . . ?
C8 C9 C10 118.45(16) . . ?
C8 C9 H9 120.8 . . ?
C10 C9 H9 120.8 . . ?
C8 C7 H7 121.1 . . ?
C6 C7 C8 117.85(15) . . ?
C6 C7 H7 121.1 . . ?
C10 C5 C4 124.01(14) . . ?
C10 C5 C6 119.33(14) . . ?
C6 C5 C4 116.65(14) . . ?
C7 C6 C5 120.84(15) . . ?
C7 C6 H6 119.6 . . ?
C5 C6 H6 119.6 . . ?

loop_
_geom_bond_atom_site_label_1
_geom_bond_atom_site_label_2
_geom_bond_distance
_geom_bond_site_symmetry_2
_geom_bond_publ_flag
F1 C8 1.3548(18) . ?
O2 C4 1.225(2) . ?
O1 N1 1.3970(17) . ?
O1 C1 1.3615(19) . ?
N1 C3 1.315(2) . ?
C4 C3 1.501(2) . ?
C4 C5 1.487(2) . ?
C8 C9 1.374(2) . ?
C8 C7 1.387(2) . ?
C2 H2 0.9300 . ?
C2 C3 1.419(2) . ?
C2 C1 1.353(2) . ?
C11 C16 1.3900 . ?
C11 C12 1.3900 . ?
C11 C1 1.4674(17) . ?
C16 H16 0.9300 . ?
C16 C15 1.3900 . ?
C15 H15 0.9300 . ?
C15 C14 1.3900 . ?
C14 H14 0.9300 . ?
C14 C13 1.3900 . ?
C13 H13 0.9300 . ?
C13 C12 1.3900 . ?
C12 H12 0.9300 . ?
C10 H10 0.9300 . ?
C10 C9 1.393(2) . ?
C10 C5 1.397(2) . ?
C9 H9 0.9300 . ?
C7 H7 0.9300 . ?
C7 C6 1.383(2) . ?
C5 C6 1.405(2) . ?
C6 H6 0.9300 . ?

loop_
_geom_torsion_atom_site_label_1
_geom_torsion_atom_site_label_2
_geom_torsion_atom_site_label_3
_geom_torsion_atom_site_label_4
_geom_torsion
_geom_torsion_site_symmetry_1
_geom_torsion_site_symmetry_2
_geom_torsion_site_symmetry_3
_geom_torsion_site_symmetry_4
_geom_torsion_publ_flag
F1 C8 C9 C10 179.37(13) . . . . ?
F1 C8 C7 C6 -179.43(13) . . . . ?
O2 C4 C3 N1 -179.10(15) . . . . ?
O2 C4 C3 C2 -0.4(2) . . . . ?
O2 C4 C5 C10 173.32(14) . . . . ?
O2 C4 C5 C6 -5.6(2) . . . . ?
O1 N1 C3 C4 178.64(13) . . . . ?
O1 N1 C3 C2 -0.19(17) . . . . ?
N1 O1 C1 C2 -0.09(17) . . . . ?
N1 O1 C1 C11 -179.31(11) . . . . ?
C4 C5 C6 C7 179.33(13) . . . . ?
C8 C7 C6 C5 -0.3(2) . . . . ?
C3 C4 C5 C10 -6.9(2) . . . . ?
C3 C4 C5 C6 174.22(13) . . . . ?
C3 C2 C1 O1 -0.02(17) . . . . ?
C3 C2 C1 C11 179.00(15) . . . . ?
C11 C16 C15 C14 0.0 . . . . ?
C16 C11 C12 C13 0.0 . . . . ?
C16 C11 C1 O1 7.84(16) . . . . ?
C16 C11 C1 C2 -171.14(15) . . . . ?
C16 C15 C14 C13 0.0 . . . . ?
C15 C14 C13 C12 0.0 . . . . ?
C14 C13 C12 C11 0.0 . . . . ?
C12 C11 C16 C15 0.0 . . . . ?
C12 C11 C1 O1 -173.83(9) . . . . ?
C12 C11 C1 C2 7.2(2) . . . . ?
C10 C5 C6 C7 0.4(2) . . . . ?
C1 O1 N1 C3 0.17(16) . . . . ?
C1 C2 C3 N1 0.14(18) . . . . ?
C1 C2 C3 C4 -178.71(13) . . . . ?
C1 C11 C16 C15 178.32(11) . . . . ?
C1 C11 C12 C13 -178.34(10) . . . . ?
C9 C8 C7 C6 0.4(2) . . . . ?
C9 C10 C5 C4 -179.30(14) . . . . ?
C9 C10 C5 C6 -0.4(2) . . . . ?
C7 C8 C9 C10 -0.4(2) . . . . ?
C5 C4 C3 N1 1.1(2) . . . . ?
C5 C4 C3 C2 179.77(14) . . . . ?
C5 C10 C9 C8 0.4(2) . . . . ?

loop_
_exptl_oxdiff_crystal_face_indexfrac_h
_exptl_oxdiff_crystal_face_indexfrac_k
_exptl_oxdiff_crystal_face_indexfrac_l
_exptl_oxdiff_crystal_face_x
_exptl_oxdiff_crystal_face_y
_exptl_oxdiff_crystal_face_z
-1.6924 10.3934 3.5408 -0.6601 0.2347 0.7136
1.2418 17.6230 -0.1785 -0.2843 0.9569 -0.0599
-3.7176 2.3524 0.2555 -0.8778 -0.4778 0.0350
-0.2883 -0.3616 4.8109 -0.0069 0.0063 1.0000
0.2733 0.7036 -4.8081 -0.0071 0.0063 -1.0000
3.5741 5.3572 0.0427 0.6079 0.7939 0.0144
0.1025 18.6264 -0.3491 -0.5645 0.8192 -0.1013
2.9031 -4.4507 -3.1450 0.7402 0.2186 -0.6358
3.7268 1.5312 -0.0777 0.7598 0.6502 -0.0041
-1.6732 -1.8645 4.4542 -0.2635 -0.2812 0.9227
3.0801 10.6250 -0.5233 0.3305 0.9370 -0.1135
3.5345 -6.1681 -0.1564 0.9585 0.2849 -0.0092
-3.5044 6.1975 -0.2172 -0.9563 -0.2841 -0.0684
1.6246 9.7126 -3.7125 0.0140 0.6244 -0.7810
-0.0957 -18.6588 0.2050 0.5656 -0.8216 0.0714
-1.0635 17.8851 -0.1464 -0.7923 0.6069 -0.0625
